data_2234903
loop_
_publ_author_name
'Mirzaei, Masoud'
'Eshtiagh-Hosseini, Hossein'
'Eydizadeh, Ehsan'
'Yousefi, Zakieh'
'Mol\<canov, Kre\<simir'

_publ_section_title
;
 9-Aminoacridinium
 bis(pyridine-2,6-dicarboxylato-\k^3^<i>O</i>^2^,<i>N</i>,<i>O</i>^6^)ferrate(III)
 tetrahydrate
;
_journal_coeditor_code BQ2350
_journal_issue 6
_journal_name_full 'Acta Crystallographica Section E'
_journal_page_first m761
_journal_page_last m762
_journal_paper_doi 10.1107/S1600536812020247
_journal_volume 68
_journal_year 2012
_chemical_formula_iupac '(C13 H11 N2) [Fe (C7 H3 N O4)2], 4H2 O'
_chemical_formula_moiety 'C13 H11 N2 +, C14 H6 Fe N2 O8 -, 4(H2 O)'
_chemical_formula_sum 'C27 H25 Fe N4 O12'
_chemical_formula_weight 653.36
_chemical_name_systematic
;
9-Aminoacridinium bis(pyridine-2,6-dicarboxylato-
\k^3^<i>O</i>^2^,<i>N</i>,<i>O</i>^6^)ferrate(III) tetrahydrate
;
_space_group_IT_number 14
_symmetry_cell_setting monoclinic
_symmetry_space_group_name_Hall '-P 2yn'
_symmetry_space_group_name_H-M 'P 1 21/n 1'
_audit_creation_method 'WinGX routine CIF_UPDATE'
_cell_angle_alpha 90
_cell_angle_beta 96.0370(10)
_cell_angle_gamma 90
_cell_formula_units_Z 4
_cell_length_a 9.61300(10)
_cell_length_b 18.9256(2)
_cell_length_c 15.9563(2)
_cell_measurement_reflns_used 7426
_cell_measurement_temperature 293(2)
_cell_measurement_theta_max 75.7722
_cell_measurement_theta_min 3.632
_cell_volume 2886.86(6)
_computing_cell_refinement
;
CrysAlis PRO (Agilent, 2011)
;
_computing_data_collection
;
CrysAlis PRO (Agilent, 2011)
;
_computing_data_reduction
;
CrysAlis PRO (Agilent, 2011)
;
_computing_molecular_graphics 'ORTEP-3 for Windows (Farrugia, 1997)'
_computing_publication_material 'WinGX (Farrugia, 1999)'
_computing_structure_refinement 'SHELXL97 (Sheldrick, 2008)'
_computing_structure_solution 'SHELXS97 (Sheldrick, 2008)'
_diffrn_ambient_temperature 293(2)
_diffrn_measured_fraction_theta_full 0.987
_diffrn_measured_fraction_theta_max 0.987
_diffrn_measurement_device_type 'Agilent Xcalibur Ruby Nova'
_diffrn_measurement_method '\w scans'
_diffrn_radiation_type CuK\a
_diffrn_radiation_wavelength 1.54184
_diffrn_reflns_av_R_equivalents 0.0199
_diffrn_reflns_limit_h_max 12
_diffrn_reflns_limit_h_min -11
_diffrn_reflns_limit_k_max 20
_diffrn_reflns_limit_k_min -23
_diffrn_reflns_limit_l_max 17
_diffrn_reflns_limit_l_min -19
_diffrn_reflns_number 15252
_diffrn_reflns_theta_full 75.96
_diffrn_reflns_theta_max 75.96
_diffrn_reflns_theta_min 3.64
_exptl_absorpt_coefficient_mu 4.772
_exptl_absorpt_correction_T_max 1
_exptl_absorpt_correction_T_min 0.60177
_exptl_absorpt_correction_type multi-scan
_exptl_absorpt_process_details '(CrysAlis PRO; Agilent, 2011)'
_exptl_crystal_colour yellow
_exptl_crystal_density_diffrn 1.503
_exptl_crystal_density_method 'not measured'
_exptl_crystal_description prism
_exptl_crystal_F_000 1348
_exptl_crystal_size_max 0.2
_exptl_crystal_size_mid 0.15
_exptl_crystal_size_min 0.1
_refine_diff_density_max 0.856
_refine_diff_density_min -0.333
_refine_ls_extinction_coef 0.0010(3)
_refine_ls_extinction_expression Fc^*^=kFc[1+0.001xFc^2^\l^3^/sin(2\q)]^-1/4^
_refine_ls_extinction_method 'SHELXS97 (Sheldrick, 2008)'
_refine_ls_goodness_of_fit_ref 1.046
_refine_ls_hydrogen_treatment mixed
_refine_ls_matrix_type full
_refine_ls_number_parameters 430
_refine_ls_number_reflns 5940
_refine_ls_number_restraints 14
_refine_ls_restrained_S_all 1.046
_refine_ls_R_factor_gt 0.059
_refine_ls_shift/su_max 0.001
_refine_ls_structure_factor_coef Fsqd
_refine_ls_weighting_details 'calc w=1/[\s^2^(Fo^2^)+(0.1074P)^2^+1.5769P] where P=(Fo^2^+2Fc^2^)/3'
_refine_ls_weighting_scheme calc
_refine_ls_wR_factor_ref 0.1783
_reflns_number_gt 5140
_reflns_number_total 5940
_reflns_threshold_expression I>2sigma(I)
_cod_data_source_file bq2350.cif
_cod_data_source_block I
_cod_original_sg_symbol_H-M 'P 21/n'
_cod_original_formula_sum 'C27 H25 Fe1 N4 O12'
_cod_database_code 2234903
_cod_database_fobs_code 2234903

loop_
_symmetry_equiv_pos_as_xyz
'x, y, z'
'-x+1/2, y+1/2, -z+1/2'
'-x, -y, -z'
'x-1/2, -y-1/2, z-1/2'

loop_
_atom_site_type_symbol
_atom_site_label
_atom_site_fract_x
_atom_site_fract_y
_atom_site_fract_z
_atom_site_U_iso_or_equiv
_atom_site_adp_type
_atom_site_calc_flag
_atom_site_refinement_flags
_atom_site_occupancy
Fe Fe1 0.52343(5) 0.88273(2) 0.30488(3) 0.04513(18) Uani d . 1
O O1 0.6777(3) 0.95237(13) 0.33779(15) 0.0614(6) Uani d . 1
O O2 0.7959(3) 1.01376(15) 0.4417(2) 0.0796(8) Uani d . 1
O O3 0.3790(2) 0.81178(12) 0.33429(13) 0.0532(5) Uani d . 1
O O4 0.2764(3) 0.75917(14) 0.43703(16) 0.0697(7) Uani d . 1
O O5 0.6572(2) 0.80542(12) 0.27746(13) 0.0535(5) Uani d . 1
O O6 0.7560(3) 0.74841(14) 0.17669(16) 0.0657(6) Uani d . 1
O O7 0.3804(3) 0.95880(13) 0.26910(15) 0.0611(6) Uani d . 1
O O8 0.2689(3) 1.01957(14) 0.1621(2) 0.0754(8) Uani d D 1
N N1 0.5332(2) 0.88765(12) 0.43414(15) 0.0417(5) Uani d . 1
N N2 0.5108(3) 0.88283(12) 0.17512(15) 0.0418(5) Uani d . 1
C C1 0.6238(3) 0.93173(15) 0.47541(18) 0.0451(6) Uani d . 1
C C2 0.6292(4) 0.93776(18) 0.5628(2) 0.0550(7) Uani d . 1
H H2 0.6926 0.968 0.5925 0.066 Uiso calc R 1
C C3 0.5380(4) 0.89773(19) 0.6036(2) 0.0592(8) Uani d . 1
H H3 0.5386 0.9016 0.6618 0.071 Uiso calc R 1
C C4 0.4454(4) 0.85176(18) 0.55960(19) 0.0530(7) Uani d . 1
H H4 0.3846 0.8242 0.5874 0.064 Uiso calc R 1
C C5 0.4457(3) 0.84784(15) 0.47327(18) 0.0430(6) Uani d . 1
C C6 0.7092(3) 0.97043(16) 0.4157(2) 0.0550(7) Uani d . 1
C C7 0.3576(3) 0.80208(16) 0.41175(19) 0.0479(6) Uani d . 1
C C8 0.5914(3) 0.83863(15) 0.13740(17) 0.0424(6) Uani d . 1
C C9 0.5902(3) 0.83856(18) 0.0508(2) 0.0534(7) Uani d . 1
H H9 0.6478 0.8084 0.0241 0.064 Uiso calc R 1
C C10 0.5001(4) 0.88496(19) 0.0052(2) 0.0594(8) Uani d . 1
H H10 0.496 0.8858 -0.0533 0.071 Uiso calc R 1
C C11 0.4157(3) 0.93029(17) 0.0460(2) 0.0536(7) Uani d . 1
H H11 0.3546 0.9613 0.0156 0.064 Uiso calc R 1
C C12 0.4250(3) 0.92806(14) 0.13266(19) 0.0443(6) Uani d . 1
C C13 0.6774(3) 0.79258(16) 0.20043(19) 0.0467(6) Uani d . 1
C C14 0.3490(3) 0.97350(16) 0.1909(2) 0.0529(7) Uani d . 1
N N3 0.2278(3) 0.76041(19) 0.1687(2) 0.0685(8) Uani d . 1
H H3A 0.2451 0.7491 0.2209 0.082 Uiso calc R 1
N N4 0.1409(4) 0.80668(19) -0.0810(2) 0.0756(9) Uani d . 1
H H4A 0.0776 0.8374 -0.097 0.091 Uiso calc R 1
H H4B 0.1847 0.7852 -0.1178 0.091 Uiso calc R 1
C C15 0.3006(3) 0.72748(18) 0.1104(2) 0.0562(7) Uani d . 1
C C16 0.4026(4) 0.6782(2) 0.1433(3) 0.0755(11) Uani d . 1
H H16 0.417 0.6688 0.2007 0.091 Uiso calc R 1
C C17 0.4812(4) 0.6441(2) 0.0865(4) 0.0830(14) Uani d . 1
H H17 0.5494 0.6115 0.106 0.1 Uiso calc R 1
C C18 0.4577(4) 0.6589(2) 0.0009(3) 0.0800(12) Uani d . 1
H H18 0.5114 0.6364 -0.0364 0.096 Uiso calc R 1
C C19 0.3580(4) 0.7053(2) -0.0290(3) 0.0686(9) Uani d . 1
H H19 0.3424 0.7135 -0.0867 0.082 Uiso calc R 1
C C20 0.2791(3) 0.74077(17) 0.0250(2) 0.0549(7) Uani d . 1
C C21 0.1699(3) 0.79300(18) -0.0026(2) 0.0565(8) Uani d . 1
C C22 0.0989(3) 0.82788(15) 0.05985(19) 0.0468(6) Uani d . 1
C C23 -0.0044(4) 0.88057(18) 0.0422(3) 0.0637(9) Uani d . 1
H H23 -0.0291 0.8932 -0.0138 0.076 Uiso calc R 1
C C24 -0.0686(5) 0.9133(2) 0.1019(3) 0.0802(12) Uani d . 1
H H24 -0.1351 0.948 0.0873 0.096 Uiso calc R 1
C C25 -0.0347(4) 0.8947(3) 0.1863(3) 0.0823(13) Uani d . 1
H H25 -0.0796 0.9171 0.2279 0.099 Uiso calc R 1
C C26 0.0625(5) 0.8445(3) 0.2084(3) 0.0775(11) Uani d . 1
H H26 0.0843 0.833 0.265 0.093 Uiso calc R 1
C C27 0.1307(4) 0.8097(2) 0.1468(3) 0.0618(8) Uani d . 1
O O9 0.8858(3) 0.66602(17) 0.30146(19) 0.0750(7) Uani d D 1
H H9A 0.841(5) 0.687(3) 0.253(2) 0.115(19) Uiso d D 1
H H9B 0.982(2) 0.671(3) 0.302(3) 0.089(15) Uiso d D 1
O O10 0.7306(4) 1.03358(19) 0.1934(3) 0.0988(11) Uani d D 1
H H10A 0.675(6) 1.076(2) 0.199(4) 0.14(2) Uiso d D 1
H H10B 0.710(9) 1.008(3) 0.243(3) 0.21(4) Uiso d D 1
O O11 0.1750(3) 0.66734(15) 0.31482(18) 0.0691(7) Uani d D 1
H H11A 0.210(5) 0.693(2) 0.364(2) 0.097(16) Uiso d D 1
H H11B 0.206(4) 0.6226(12) 0.331(3) 0.069(12) Uiso d D 1
O O12 0.0023(3) 1.08479(18) 0.1758(2) 0.0844(8) Uani d D 1
H H12A -0.090(5) 1.067(7) 0.160(5) 1.1(4) Uiso d D 1
H H12B 0.063(7) 1.052(8) 0.153(10) 0.53(13) Uiso d D 1

loop_
_atom_site_aniso_label
_atom_site_aniso_U_11
_atom_site_aniso_U_22
_atom_site_aniso_U_33
_atom_site_aniso_U_12
_atom_site_aniso_U_13
_atom_site_aniso_U_23
Fe1 0.0566(3) 0.0466(3) 0.0345(3) -0.00371(19) 0.01561(18) -0.00198(16)
O1 0.0685(14) 0.0605(13) 0.0584(13) -0.0183(11) 0.0217(11) 0.0015(11)
O2 0.0737(16) 0.0708(16) 0.094(2) -0.0321(14) 0.0055(14) -0.0027(15)
O3 0.0645(13) 0.0585(12) 0.0382(10) -0.0174(10) 0.0122(9) -0.0063(9)
O4 0.0761(15) 0.0758(16) 0.0608(14) -0.0338(13) 0.0245(12) -0.0043(12)
O5 0.0655(13) 0.0558(12) 0.0406(11) 0.0111(10) 0.0117(9) 0.0035(9)
O6 0.0697(14) 0.0677(15) 0.0609(14) 0.0242(12) 0.0130(11) -0.0066(11)
O7 0.0762(15) 0.0572(13) 0.0532(13) 0.0114(11) 0.0221(11) -0.0085(10)
O8 0.0786(17) 0.0567(14) 0.092(2) 0.0225(13) 0.0144(14) 0.0045(13)
N1 0.0460(12) 0.0426(12) 0.0380(12) -0.0022(9) 0.0118(9) -0.0038(9)
N2 0.0484(12) 0.0404(12) 0.0387(12) -0.0015(9) 0.0141(9) 0.0007(9)
C1 0.0482(14) 0.0424(13) 0.0450(14) -0.0003(11) 0.0061(11) -0.0074(11)
C2 0.0610(18) 0.0549(17) 0.0475(16) 0.0039(14) -0.0014(13) -0.0139(13)
C3 0.076(2) 0.0651(19) 0.0362(15) 0.0081(17) 0.0064(14) -0.0077(13)
C4 0.0615(17) 0.0594(17) 0.0407(15) 0.0040(14) 0.0176(13) 0.0025(13)
C5 0.0469(14) 0.0454(14) 0.0388(13) 0.0007(11) 0.0142(11) -0.0002(11)
C6 0.0542(16) 0.0437(15) 0.068(2) -0.0072(13) 0.0114(14) -0.0008(14)
C7 0.0514(15) 0.0509(15) 0.0436(14) -0.0088(12) 0.0151(12) -0.0008(12)
C8 0.0453(13) 0.0434(13) 0.0403(14) -0.0019(11) 0.0129(11) -0.0031(11)
C9 0.0601(17) 0.0583(17) 0.0446(15) -0.0004(14) 0.0188(13) -0.0067(13)
C10 0.073(2) 0.073(2) 0.0336(15) -0.0046(16) 0.0093(13) 0.0006(13)
C11 0.0574(17) 0.0527(16) 0.0499(16) -0.0040(13) 0.0031(13) 0.0082(13)
C12 0.0476(14) 0.0382(13) 0.0482(15) -0.0040(11) 0.0103(11) 0.0031(11)
C13 0.0494(14) 0.0479(15) 0.0442(15) 0.0023(12) 0.0110(11) -0.0021(12)
C14 0.0572(17) 0.0412(14) 0.0623(19) 0.0028(13) 0.0159(14) -0.0011(13)
N3 0.0682(18) 0.083(2) 0.0547(16) 0.0035(16) 0.0074(13) 0.0079(15)
N4 0.081(2) 0.075(2) 0.072(2) 0.0226(17) 0.0148(16) 0.0112(17)
C15 0.0481(15) 0.0581(17) 0.0643(19) -0.0061(14) 0.0142(14) -0.0041(15)
C16 0.073(2) 0.083(3) 0.068(2) -0.009(2) -0.0075(19) 0.020(2)
C17 0.0507(19) 0.064(2) 0.132(4) 0.0162(17) -0.001(2) 0.011(2)
C18 0.066(2) 0.078(3) 0.100(3) 0.000(2) 0.028(2) -0.016(2)
C19 0.074(2) 0.070(2) 0.063(2) -0.0053(18) 0.0125(17) -0.0034(17)
C20 0.0540(16) 0.0473(15) 0.0628(19) -0.0045(13) 0.0028(14) 0.0047(13)
C21 0.0541(16) 0.0565(17) 0.0598(19) -0.0091(14) 0.0106(14) -0.0034(14)
C22 0.0412(13) 0.0451(14) 0.0540(16) -0.0046(11) 0.0049(11) -0.0008(12)
C23 0.0570(18) 0.0532(18) 0.082(3) 0.0021(14) 0.0099(17) -0.0086(16)
C24 0.072(2) 0.070(2) 0.100(3) 0.010(2) 0.015(2) -0.007(2)
C25 0.075(3) 0.083(3) 0.093(3) 0.002(2) 0.027(2) -0.021(2)
C26 0.075(2) 0.092(3) 0.068(2) -0.006(2) 0.0185(19) -0.009(2)
C27 0.0504(17) 0.0624(19) 0.074(2) -0.0068(15) 0.0104(15) -0.0053(17)
O9 0.0724(17) 0.0870(19) 0.0651(16) -0.0028(15) 0.0058(13) 0.0152(14)
O10 0.120(3) 0.077(2) 0.109(3) 0.0106(19) 0.056(2) 0.0198(19)
O11 0.0763(16) 0.0622(15) 0.0669(16) -0.0011(13) -0.0014(13) 0.0011(12)
O12 0.0805(18) 0.0745(18) 0.098(2) 0.0113(15) 0.0102(16) 0.0118(16)

loop_
_atom_type_symbol
_atom_type_description
_atom_type_scat_dispersion_real
_atom_type_scat_dispersion_imag
_atom_type_scat_source
C C 0.0181 0.0091 'International Tables Vol C Tables 4.2.6.8 and 6.1.1.4'
H H 0 0 'International Tables Vol C Tables 4.2.6.8 and 6.1.1.4'
O O 0.0492 0.0322 'International Tables Vol C Tables 4.2.6.8 and 6.1.1.4'
S S 0.3331 0.5567 'International Tables Vol C Tables 4.2.6.8 and 6.1.1.4'
Fe Fe -1.1336 3.1974 'International Tables Vol C Tables 4.2.6.8 and 6.1.1.4'
N N 0.0311 0.018 'International Tables Vol C Tables 4.2.6.8 and 6.1.1.4'

loop_
_geom_angle_atom_site_label_1
_geom_angle_atom_site_label_2
_geom_angle_atom_site_label_3
_geom_angle
O1 Fe1 O3 151.61(9)
O1 Fe1 O5 93.57(10)
O3 Fe1 O5 92.15(10)
O1 Fe1 O7 93.89(12)
O3 Fe1 O7 94.29(10)
O5 Fe1 O7 151.37(9)
O1 Fe1 N1 75.75(9)
O3 Fe1 N1 75.96(9)
O5 Fe1 N1 106.63(9)
O7 Fe1 N1 102.00(9)
O1 Fe1 N2 103.03(9)
O3 Fe1 N2 105.34(9)
O5 Fe1 N2 75.84(9)
O7 Fe1 N2 75.54(9)
N1 Fe1 N2 177.24(9)
C6 O1 Fe1 121.0(2)
C7 O3 Fe1 120.05(19)
C13 O5 Fe1 120.35(19)
C14 O7 Fe1 120.66(19)
C1 N1 C5 122.4(3)
C1 N1 Fe1 118.93(19)
C5 N1 Fe1 118.67(19)
C12 N2 C8 122.5(3)
C12 N2 Fe1 118.83(19)
C8 N2 Fe1 118.65(19)
N1 C1 C2 120.0(3)
N1 C1 C6 111.3(3)
C2 C1 C6 128.7(3)
C3 C2 C1 118.1(3)
C3 C2 H2 120.9
C1 C2 H2 120.9
C2 C3 C4 121.0(3)
C2 C3 H3 119.5
C4 C3 H3 119.5
C5 C4 C3 118.2(3)
C5 C4 H4 120.9
C3 C4 H4 120.9
N1 C5 C4 120.3(3)
N1 C5 C7 111.1(2)
C4 C5 C7 128.5(3)
O2 C6 O1 126.2(3)
O2 C6 C1 120.8(3)
O1 C6 C1 112.9(3)
O4 C7 O3 125.7(3)
O4 C7 C5 120.2(3)
O3 C7 C5 114.1(2)
N2 C8 C9 120.7(3)
N2 C8 C13 111.5(2)
C9 C8 C13 127.8(3)
C8 C9 C10 117.7(3)
C8 C9 H9 121.2
C10 C9 H9 121.2
C9 C10 C11 120.6(3)
C9 C10 H10 119.7
C11 C10 H10 119.7
C12 C11 C10 118.2(3)
C12 C11 H11 120.9
C10 C11 H11 120.9
N2 C12 C11 120.3(3)
N2 C12 C14 111.6(3)
C11 C12 C14 128.0(3)
O6 C13 O5 126.1(3)
O6 C13 C8 120.3(3)
O5 C13 C8 113.6(2)
O8 C14 O7 126.5(3)
O8 C14 C12 120.2(3)
O7 C14 C12 113.3(3)
C27 N3 C15 122.1(3)
C27 N3 H3A 119
C15 N3 H3A 119
C21 N4 H4A 120
C21 N4 H4B 120
H4A N4 H4B 120
N3 C15 C20 123.6(3)
N3 C15 C16 115.5(4)
C20 C15 C16 120.9(3)
C17 C16 C15 117.7(4)
C17 C16 H16 121.2
C15 C16 H16 121.2
C18 C17 C16 120.1(4)
C18 C17 H17 119.9
C16 C17 H17 119.9
C19 C18 C17 121.0(4)
C19 C18 H18 119.5
C17 C18 H18 119.5
C18 C19 C20 120.8(4)
C18 C19 H19 119.6
C20 C19 H19 119.6
C15 C20 C19 119.5(3)
C15 C20 C21 116.4(3)
C19 C20 C21 124.1(3)
N4 C21 C22 121.2(3)
N4 C21 C20 120.2(3)
C22 C21 C20 118.6(3)
C23 C22 C21 124.3(3)
C23 C22 C27 115.9(3)
C21 C22 C27 119.8(3)
C24 C23 C22 123.3(4)
C24 C23 H23 118.3
C22 C23 H23 118.3
C23 C24 C25 119.4(4)
C23 C24 H24 120.3
C25 C24 H24 120.3
C26 C25 C24 120.8(4)
C26 C25 H25 119.6
C24 C25 H25 119.6
C25 C26 C27 120.5(4)
C25 C26 H26 119.8
C27 C26 H26 119.8
N3 C27 C26 120.5(4)
N3 C27 C22 119.4(3)
C26 C27 C22 120.0(4)
H9A O9 H9B 110(4)
H10A O10 H10B 100(4)
H11A O11 H11B 99(3)
H12A O12 H12B 105(5)

loop_
_geom_bond_atom_site_label_1
_geom_bond_atom_site_label_2
_geom_bond_distance
Fe1 O1 2.012(2)
Fe1 O3 2.022(2)
Fe1 O5 2.026(2)
Fe1 O7 2.031(2)
Fe1 N1 2.057(2)
Fe1 N2 2.061(2)
O1 C6 1.294(4)
O2 C6 1.211(4)
O3 C7 1.287(4)
O4 C7 1.224(4)
O5 C13 1.288(4)
O6 C13 1.214(4)
O7 C14 1.283(4)
O8 C14 1.221(4)
N1 C1 1.329(4)
N1 C5 1.333(4)
N2 C12 1.324(4)
N2 C8 1.327(4)
C1 C2 1.394(4)
C1 C6 1.511(4)
C2 C3 1.374(5)
C2 H2 0.93
C3 C4 1.382(5)
C3 H3 0.93
C4 C5 1.380(4)
C4 H4 0.93
C5 C7 1.502(4)
C8 C9 1.380(4)
C8 C13 1.510(4)
C9 C10 1.385(5)
C9 H9 0.93
C10 C11 1.388(5)
C10 H10 0.93
C11 C12 1.377(4)
C11 H11 0.93
C12 C14 1.510(4)
N3 C27 1.341(5)
N3 C15 1.371(5)
N3 H3A 0.86
N4 C21 1.280(5)
N4 H4A 0.86
N4 H4B 0.86
C15 C20 1.379(5)
C15 C16 1.414(5)
C16 C17 1.397(7)
C16 H16 0.93
C17 C18 1.389(7)
C17 H17 0.93
C18 C19 1.350(6)
C18 H18 0.93
C19 C20 1.381(5)
C19 H19 0.93
C20 C21 1.475(5)
C21 C22 1.428(5)
C22 C23 1.415(5)
C22 C27 1.431(5)
C23 C24 1.340(6)
C23 H23 0.93
C24 C25 1.398(7)
C24 H24 0.93
C25 C26 1.353(7)
C25 H25 0.93
C26 C27 1.402(6)
C26 H26 0.93
O9 H9A 0.928(19)
O9 H9B 0.924(19)
O10 H10A 0.97(2)
O10 H10B 0.96(2)
O11 H11A 0.946(19)
O11 H11B 0.926(18)
O12 H12A 0.96(2)
O12 H12B 0.96(2)

loop_
_geom_hbond_atom_site_label_D
_geom_hbond_atom_site_label_H
_geom_hbond_atom_site_label_A
_geom_hbond_site_symmetry_A
_geom_hbond_distance_DH
_geom_hbond_distance_HA
_geom_hbond_distance_DA
_geom_hbond_angle_DHA
_geom_hbond_publ_flag
N3 H3A O3 . 0.86 2.42 3.038(4) 130 yes
N3 H3A O11 . 0.86 2.30 3.008(4) 139 yes
N4 H4A O12 3_575 0.86 2.03 2.822(5) 152 yes
N4 H4B O5 4_575 0.86 2.39 3.115(4) 142 yes
O9 H9A O6 . 0.93(4) 1.81(5) 2.726(4) 165(5) yes
O9 H9B O11 1_655 0.92(2) 1.85(2) 2.766(4) 170(5) yes
O10 H10A O9 2_655 0.97(5) 1.81(5) 2.750(5) 164(5) yes
O10 H10B O1 . 0.97(5) 1.90(5) 2.859(5) 176(11) yes
O11 H11A O4 . 0.95(4) 1.78(4) 2.715(4) 165(3) yes
O11 H11B O8 2_545 0.93(4) 1.97(2) 2.865(4) 163(4) yes
O12 H12A O10 1_455 0.96(6) 1.96(7) 2.827(5) 149(7) yes
O12 H12B O8 . 0.95(11) 2.06(8) 2.874(4) 142(10) yes
C4 H4 O6 4_576 0.93 2.41 3.334(4) 171 yes
C9 H9 O4 4_675 0.93 2.33 3.257(4) 171 yes
C16 H16 O12 2_545 0.93 2.59 3.426(6) 150 yes
C17 H17 O2 2_645 0.93 2.54 3.329(5) 143 yes

loop_
_geom_torsion_atom_site_label_1
_geom_torsion_atom_site_label_2
_geom_torsion_atom_site_label_3
_geom_torsion_atom_site_label_4
_geom_torsion
O3 Fe1 O1 C6 -7.7(4)
O5 Fe1 O1 C6 -108.9(3)
O7 Fe1 O1 C6 98.8(3)
N1 Fe1 O1 C6 -2.6(2)
N2 Fe1 O1 C6 174.9(2)
O1 Fe1 O3 C7 5.6(4)
O5 Fe1 O3 C7 107.1(2)
O7 Fe1 O3 C7 -100.8(2)
N1 Fe1 O3 C7 0.5(2)
N2 Fe1 O3 C7 -177.0(2)
O1 Fe1 O5 C13 -100.7(2)
O3 Fe1 O5 C13 107.1(2)
O7 Fe1 O5 C13 4.1(4)
N1 Fe1 O5 C13 -176.9(2)
N2 Fe1 O5 C13 1.8(2)
O1 Fe1 O7 C14 101.3(3)
O3 Fe1 O7 C14 -105.9(2)
O5 Fe1 O7 C14 -3.4(4)
N1 Fe1 O7 C14 177.6(2)
N2 Fe1 O7 C14 -1.1(2)
O1 Fe1 N1 C1 2.2(2)
O3 Fe1 N1 C1 179.7(2)
O5 Fe1 N1 C1 91.7(2)
O7 Fe1 N1 C1 -88.8(2)
O1 Fe1 N1 C5 -179.6(2)
O3 Fe1 N1 C5 -2.1(2)
O5 Fe1 N1 C5 -90.1(2)
O7 Fe1 N1 C5 89.4(2)
O1 Fe1 N2 C12 -90.2(2)
O3 Fe1 N2 C12 91.0(2)
O5 Fe1 N2 C12 179.3(2)
O7 Fe1 N2 C12 0.5(2)
O1 Fe1 N2 C8 88.2(2)
O3 Fe1 N2 C8 -90.5(2)
O5 Fe1 N2 C8 -2.2(2)
O7 Fe1 N2 C8 178.9(2)
C5 N1 C1 C2 -0.3(4)
Fe1 N1 C1 C2 177.9(2)
C5 N1 C1 C6 -179.7(3)
Fe1 N1 C1 C6 -1.5(3)
N1 C1 C2 C3 -0.7(5)
C6 C1 C2 C3 178.6(3)
C1 C2 C3 C4 1.2(5)
C2 C3 C4 C5 -0.8(5)
C1 N1 C5 C4 0.7(4)
Fe1 N1 C5 C4 -177.5(2)
C1 N1 C5 C7 -178.8(3)
Fe1 N1 C5 C7 3.1(3)
C3 C4 C5 N1 -0.1(5)
C3 C4 C5 C7 179.3(3)
Fe1 O1 C6 O2 -176.8(3)
Fe1 O1 C6 C1 2.5(4)
N1 C1 C6 O2 178.8(3)
C2 C1 C6 O2 -0.5(5)
N1 C1 C6 O1 -0.6(4)
C2 C1 C6 O1 -179.9(3)
Fe1 O3 C7 O4 -177.6(3)
Fe1 O3 C7 C5 0.9(4)
N1 C5 C7 O4 176.0(3)
C4 C5 C7 O4 -3.4(5)
N1 C5 C7 O3 -2.5(4)
C4 C5 C7 O3 178.1(3)
C12 N2 C8 C9 0.7(4)
Fe1 N2 C8 C9 -177.7(2)
C12 N2 C8 C13 -179.4(2)
Fe1 N2 C8 C13 2.2(3)
N2 C8 C9 C10 -1.3(5)
C13 C8 C9 C10 178.8(3)
C8 C9 C10 C11 0.8(5)
C9 C10 C11 C12 0.4(5)
C8 N2 C12 C11 0.6(4)
Fe1 N2 C12 C11 179.0(2)
C8 N2 C12 C14 -178.3(2)
Fe1 N2 C12 C14 0.1(3)
C10 C11 C12 N2 -1.1(4)
C10 C11 C12 C14 177.5(3)
Fe1 O5 C13 O6 179.0(3)
Fe1 O5 C13 C8 -1.2(3)
N2 C8 C13 O6 179.1(3)
C9 C8 C13 O6 -1.0(5)
N2 C8 C13 O5 -0.7(4)
C9 C8 C13 O5 179.2(3)
Fe1 O7 C14 O8 -177.2(3)
Fe1 O7 C14 C12 1.5(4)
N2 C12 C14 O8 177.8(3)
C11 C12 C14 O8 -1.0(5)
N2 C12 C14 O7 -1.0(4)
C11 C12 C14 O7 -179.8(3)
C27 N3 C15 C20 -1.3(5)
C27 N3 C15 C16 178.2(3)
N3 C15 C16 C17 -179.0(4)
C20 C15 C16 C17 0.5(6)
C15 C16 C17 C18 -0.2(6)
C16 C17 C18 C19 -0.9(7)
C17 C18 C19 C20 1.7(7)
N3 C15 C20 C19 179.6(3)
C16 C15 C20 C19 0.2(5)
N3 C15 C20 C21 -0.7(5)
C16 C15 C20 C21 179.9(3)
C18 C19 C20 C15 -1.3(6)
C18 C19 C20 C21 179.0(4)
C15 C20 C21 N4 -178.0(3)
C19 C20 C21 N4 1.7(5)
C15 C20 C21 C22 2.5(4)
C19 C20 C21 C22 -177.8(3)
N4 C21 C22 C23 -1.7(5)
C20 C21 C22 C23 177.9(3)
N4 C21 C22 C27 178.0(3)
C20 C21 C22 C27 -2.4(4)
C21 C22 C23 C24 -179.1(4)
C27 C22 C23 C24 1.1(5)
C22 C23 C24 C25 -0.8(6)
C23 C24 C25 C26 0.4(7)
C24 C25 C26 C27 -0.4(7)
C15 N3 C27 C26 -177.3(4)
C15 N3 C27 C22 1.4(5)
C25 C26 C27 N3 179.5(4)
C25 C26 C27 C22 0.8(6)
C23 C22 C27 N3 -179.8(3)
C21 C22 C27 N3 0.5(5)
C23 C22 C27 C26 -1.1(5)
C21 C22 C27 C26 179.2(3)
